data_7034240
loop_
_publ_author_name
'L\'opez-Banet, Luisa'
'Santana, M. Dolores'
'Garc\'ia, Gabriel'
'P\'erez, Jos\'e'
'Garc\'ia, Lu\'is'
'Lezama, Luis'
'da Silva, Iv\'an'

_publ_section_title
;
 Blocking and bridging ligands direct the structure and magnetic
 properties of dimers of pentacoordinate nickel(ii).
;
_journal_issue 15
_journal_name_full 'Dalton transactions (Cambridge, England : 2003)'
_journal_page_first 6839
_journal_page_last 6847
_journal_paper_doi 10.1039/c5dt00181a
_journal_volume 44
_journal_year 2015
_chemical_formula_moiety 'C44 H52 B2 Cl2 N14 Ni2 O2, C H2 Cl2'
_chemical_formula_sum 'C45 H54 B2 Cl4 N14 Ni2 O2'
_chemical_formula_weight 1103.86
_chemical_name_systematic
;
 ?
;
_space_group_IT_number 15
_symmetry_cell_setting monoclinic
_symmetry_space_group_name_Hall '-C 2yc'
_symmetry_space_group_name_H-M 'C 1 2/c 1'
_atom_sites_solution_hydrogens geom
_atom_sites_solution_primary direct
_atom_sites_solution_secondary difmap
_audit_creation_method SHELXL-97
_audit_update_record
;
2015-03-01 deposited with the CCDC.
2015-03-02 downloaded from the CCDC.
;
_cell_angle_alpha 90.00
_cell_angle_beta 103.780(2)
_cell_angle_gamma 90.00
_cell_formula_units_Z 4
_cell_length_a 17.9483(17)
_cell_length_b 19.1658(18)
_cell_length_c 15.6504(15)
_cell_measurement_reflns_used 5595
_cell_measurement_temperature 100(2)
_cell_measurement_theta_max 25.473
_cell_measurement_theta_min 2.2435
_cell_volume 5228.7(9)
_computing_data_collection 'Bruker SMART v5.625'
_computing_molecular_graphics 'Ortep-3 for Windows (Farrugia, 1997)'
_computing_publication_material 'WinGX publication routines (Farrugia, 1999)'
_computing_structure_refinement 'SHELXL-97 (Sheldrick, 1997)'
_computing_structure_solution 'SHELXS-97 (Sheldrick, 1997)'
_diffrn_ambient_temperature 100(2)
_diffrn_measured_fraction_theta_full 0.000
_diffrn_measured_fraction_theta_max 0.946
_diffrn_measurement_device_type 'Bruker SMART1000 CCD area detector'
_diffrn_radiation_monochromator graphite
_diffrn_radiation_source 'fine-focus sealed tube'
_diffrn_radiation_type MoK\a
_diffrn_radiation_wavelength 0.71073
_diffrn_reflns_av_R_equivalents 0.0301
_diffrn_reflns_av_sigmaI/netI 0.0250
_diffrn_reflns_limit_h_max 24
_diffrn_reflns_limit_h_min -23
_diffrn_reflns_limit_k_max 25
_diffrn_reflns_limit_k_min -25
_diffrn_reflns_limit_l_max 21
_diffrn_reflns_limit_l_min -21
_diffrn_reflns_number 31840
_diffrn_reflns_theta_full 0.50
_diffrn_reflns_theta_max 28.71
_diffrn_reflns_theta_min 1.58
_exptl_absorpt_coefficient_mu 0.976
_exptl_absorpt_correction_T_max 0.9438
_exptl_absorpt_correction_T_min 0.8213
_exptl_crystal_colour blue
_exptl_crystal_density_diffrn 1.402
_exptl_crystal_density_method 'not measured'
_exptl_crystal_description prism
_exptl_crystal_F_000 2288
_exptl_crystal_size_max 0.21
_exptl_crystal_size_mid 0.16
_exptl_crystal_size_min 0.06
_refine_diff_density_max 3.437
_refine_diff_density_min -0.746
_refine_diff_density_rms 0.165
_refine_ls_extinction_method none
_refine_ls_goodness_of_fit_ref 0.984
_refine_ls_hydrogen_treatment mixed
_refine_ls_matrix_type full
_refine_ls_number_parameters 327
_refine_ls_number_reflns 6409
_refine_ls_number_restraints 2
_refine_ls_restrained_S_all 0.984
_refine_ls_R_factor_all 0.0869
_refine_ls_R_factor_gt 0.0789
_refine_ls_shift/su_max 0.004
_refine_ls_shift/su_mean 0.000
_refine_ls_structure_factor_coef Fsqd
_refine_ls_weighting_details 'calc w=1/[\s^2^(Fo^2^)+(0.1333P)^2^+60.5106P] where P=(Fo^2^+2Fc^2^)/3'
_refine_ls_weighting_scheme calc
_refine_ls_wR_factor_gt 0.2206
_refine_ls_wR_factor_ref 0.2287
_reflns_number_gt 5622
_reflns_number_total 6409
_reflns_threshold_expression >2sigma(I)
_cod_data_source_file c5dt00181a2.cif
_cod_data_source_block Comp4
_cod_depositor_comments 'Adding full bibliography for 7034237--7034241.cif.'
_cod_original_sg_symbol_H-M C2/c
_cod_database_code 7034240

loop_
_symmetry_equiv_pos_as_xyz
'x, y, z'
'-x, y, -z+1/2'
'x+1/2, y+1/2, z'
'-x+1/2, y+1/2, -z+1/2'
'-x, -y, -z'
'x, -y, z-1/2'
'-x+1/2, -y+1/2, -z'
'x+1/2, -y+1/2, z-1/2'

loop_
_atom_site_label
_atom_site_type_symbol
_atom_site_fract_x
_atom_site_fract_y
_atom_site_fract_z
_atom_site_U_iso_or_equiv
_atom_site_adp_type
_atom_site_occupancy
_atom_site_symmetry_multiplicity
_atom_site_calc_flag
_atom_site_refinement_flags
_atom_site_disorder_assembly
_atom_site_disorder_group
Ni1 Ni 0.14218(3) 0.00729(3) 0.60879(3) 0.01539(17) Uani 1 1 d . . .
Cl1 Cl 0.10596(8) 0.36980(6) 0.45362(8) 0.0369(3) Uani 1 1 d . . .
O1 O 0.05842(16) -0.06276(15) 0.56601(19) 0.0212(6) Uani 1 1 d . . .
N3 N 0.20005(19) -0.06386(17) 0.7001(2) 0.0182(6) Uani 1 1 d . . .
N5 N 0.2074(2) 0.08251(18) 0.6826(2) 0.0191(7) Uani 1 1 d . . .
N7 N 0.06312(19) 0.07098(17) 0.5277(2) 0.0179(6) Uani 1 1 d . . .
N2 N 0.29317(19) -0.01201(17) 0.5773(2) 0.0177(6) Uani 1 1 d . . .
N4 N 0.27838(18) -0.05688(17) 0.7222(2) 0.0176(6) Uani 1 1 d . . .
N6 N 0.28526(19) 0.07185(18) 0.7001(2) 0.0191(7) Uani 1 1 d . . .
C16 C 0.0001(2) -0.0385(2) 0.5115(3) 0.0177(7) Uani 1 1 d . . .
N1 N 0.2177(2) -0.00657(17) 0.5342(2) 0.0179(6) Uani 1 1 d . . .
C6 C 0.3103(2) -0.1062(2) 0.7808(3) 0.0215(8) Uani 1 1 d . . .
C1 C 0.3351(2) -0.0326(2) 0.5209(3) 0.0213(8) Uani 1 1 d . . .
C7 C 0.2517(3) -0.1457(2) 0.7985(3) 0.0236(8) Uani 1 1 d . . .
H7 H 0.2565 -0.1840 0.8381 0.028 Uiso 1 1 calc R . .
C2 C 0.2856(3) -0.0386(2) 0.4386(3) 0.0249(8) Uani 1 1 d . . .
H2 H 0.2986 -0.0511 0.3852 0.030 Uiso 1 1 calc R . .
C20 C 0.0907(3) 0.2816(2) 0.4708(3) 0.0250(9) Uani 1 1 d . . .
C3 C 0.2128(2) -0.0226(2) 0.4499(3) 0.0211(8) Uani 1 1 d . . .
C12 C 0.2674(3) 0.1729(2) 0.7600(3) 0.0299(10) Uani 1 1 d . . .
H12 H 0.2761 0.2163 0.7901 0.036 Uiso 1 1 calc R . .
C17 C 0.0704(2) 0.1424(2) 0.5062(2) 0.0183(7) Uani 1 1 d . . .
C11 C 0.3219(3) 0.1264(2) 0.7473(3) 0.0245(8) Uani 1 1 d . . .
C10 C 0.1033(3) -0.1425(3) 0.7398(3) 0.0293(9) Uani 1 1 d . . .
H10A H 0.0675 -0.1129 0.6981 0.044 Uiso 1 1 calc R . .
H10B H 0.0916 -0.1396 0.7978 0.044 Uiso 1 1 calc R . .
H10C H 0.0983 -0.1909 0.7193 0.044 Uiso 1 1 calc R . .
C8 C 0.1834(2) -0.1180(2) 0.7465(3) 0.0204(8) Uani 1 1 d . . .
C22 C 0.1383(2) 0.1645(2) 0.4865(3) 0.0217(8) Uani 1 1 d . . .
H22 H 0.1783 0.1321 0.4861 0.026 Uiso 1 1 calc R . .
B1 B 0.3165(3) 0.0004(2) 0.6774(3) 0.0191(8) Uani 1 1 d . . .
H1 H 0.3736 -0.0014 0.6991 0.023 Uiso 1 1 calc R . .
C13 C 0.1968(3) 0.1436(2) 0.7197(3) 0.0247(9) Uani 1 1 d . . .
C21 C 0.1472(3) 0.2343(2) 0.4675(3) 0.0262(9) Uani 1 1 d . . .
H21 H 0.1927 0.2494 0.4522 0.031 Uiso 1 1 calc R . .
C15 C 0.1186(3) 0.1708(3) 0.7182(3) 0.0349(11) Uani 1 1 d . . .
H15A H 0.0800 0.1387 0.6847 0.052 Uiso 1 1 calc R . .
H15B H 0.1122 0.2169 0.6903 0.052 Uiso 1 1 calc R . .
H15C H 0.1124 0.1746 0.7786 0.052 Uiso 1 1 calc R . .
C19 C 0.0226(3) 0.2609(2) 0.4894(3) 0.0254(8) Uani 1 1 d . . .
H19 H -0.0167 0.2939 0.4901 0.031 Uiso 1 1 calc R . .
C5 C 0.1382(3) -0.0230(3) 0.3828(3) 0.0289(9) Uani 1 1 d . . .
H5A H 0.0969 -0.0093 0.4106 0.043 Uiso 1 1 calc R . .
H5B H 0.1281 -0.0700 0.3581 0.043 Uiso 1 1 calc R . .
H5C H 0.1406 0.0101 0.3358 0.043 Uiso 1 1 calc R . .
C18 C 0.0126(2) 0.1908(2) 0.5070(3) 0.0235(8) Uani 1 1 d . . .
H18 H -0.0340 0.1759 0.5197 0.028 Uiso 1 1 calc R . .
C9 C 0.3950(3) -0.1124(3) 0.8166(3) 0.0321(10) Uani 1 1 d . . .
H9A H 0.4212 -0.0764 0.7902 0.048 Uiso 1 1 calc R . .
H9B H 0.4121 -0.1586 0.8024 0.048 Uiso 1 1 calc R . .
H9C H 0.4072 -0.1063 0.8806 0.048 Uiso 1 1 calc R . .
C14 C 0.4072(3) 0.1303(3) 0.7798(3) 0.0352(11) Uani 1 1 d . . .
H14A H 0.4306 0.0891 0.7599 0.053 Uiso 1 1 calc R . .
H14B H 0.4207 0.1321 0.8442 0.053 Uiso 1 1 calc R . .
H14C H 0.4261 0.1725 0.7564 0.053 Uiso 1 1 calc R . .
C4 C 0.4193(3) -0.0470(2) 0.5489(3) 0.0302(10) Uani 1 1 d . . .
H4A H 0.4376 -0.0374 0.6119 0.045 Uiso 1 1 calc R . .
H4B H 0.4465 -0.0170 0.5156 0.045 Uiso 1 1 calc R . .
H4C H 0.4290 -0.0960 0.5374 0.045 Uiso 1 1 calc R . .
C23 C 0.2657(9) 0.2241(6) -0.0126(9) 0.055(4) Uani 0.50 1 d PD . .
H23A H 0.2691 0.1881 -0.0568 0.066 Uiso 0.178(3) 1 calc PR A 1
H23B H 0.3187 0.2332 0.0219 0.066 Uiso 0.178(3) 1 calc PR A 1
H24A H 0.2597 0.2703 -0.0409 0.066 Uiso 0.322(3) 1 d PRD . .
H24B H 0.2706 0.1887 -0.0576 0.066 Uiso 0.322(3) 1 d PRD . .
Cl2 Cl 0.2162(8) 0.1893(7) 0.0567(8) 0.0486(8) Uani 0.178(3) 1 d P . 1
Cl3 Cl 0.2322(6) 0.3001(4) -0.0690(6) 0.0486(8) Uani 0.178(3) 1 d P . 1
Cl4 Cl 0.3456(3) 0.2202(2) 0.0813(3) 0.0486(8) Uani 0.322(3) 1 d P . 2
Cl5 Cl 0.1934(4) 0.1943(4) 0.0391(4) 0.0486(8) Uani 0.322(3) 1 d P . 2

loop_
_atom_site_aniso_label
_atom_site_aniso_U_11
_atom_site_aniso_U_22
_atom_site_aniso_U_33
_atom_site_aniso_U_23
_atom_site_aniso_U_13
_atom_site_aniso_U_12
Ni1 0.0163(3) 0.0149(3) 0.0149(3) 0.00098(16) 0.00360(19) 0.00035(16)
Cl1 0.0642(8) 0.0165(5) 0.0304(6) 0.0031(4) 0.0121(5) -0.0104(5)
O1 0.0201(13) 0.0166(13) 0.0240(14) 0.0049(11) -0.0007(11) -0.0010(10)
N3 0.0182(15) 0.0191(16) 0.0169(15) 0.0014(12) 0.0037(12) -0.0015(12)
N5 0.0239(17) 0.0179(16) 0.0157(15) 0.0010(12) 0.0047(12) 0.0021(13)
N7 0.0188(15) 0.0133(14) 0.0210(15) 0.0020(12) 0.0036(12) 0.0002(12)
N2 0.0174(15) 0.0173(15) 0.0193(16) 0.0023(12) 0.0062(12) 0.0002(12)
N4 0.0175(15) 0.0196(15) 0.0148(14) 0.0023(12) 0.0023(12) -0.0015(12)
N6 0.0223(16) 0.0194(16) 0.0155(15) 0.0012(12) 0.0041(12) -0.0038(13)
C16 0.0187(17) 0.0156(18) 0.0195(17) 0.0029(14) 0.0059(14) 0.0010(13)
N1 0.0202(16) 0.0172(15) 0.0162(15) 0.0011(11) 0.0044(12) 0.0000(12)
C6 0.025(2) 0.0206(19) 0.0180(17) 0.0037(14) 0.0027(15) 0.0024(15)
C1 0.0243(19) 0.0172(18) 0.0262(19) 0.0011(15) 0.0136(16) -0.0006(15)
C7 0.031(2) 0.0195(18) 0.0194(18) 0.0054(15) 0.0040(16) -0.0023(16)
C2 0.034(2) 0.022(2) 0.0224(19) -0.0013(15) 0.0153(17) -0.0017(17)
C20 0.040(2) 0.0152(18) 0.0173(18) 0.0015(14) 0.0018(16) -0.0065(16)
C3 0.029(2) 0.0187(18) 0.0171(18) 0.0013(14) 0.0079(15) -0.0007(15)
C12 0.050(3) 0.021(2) 0.0158(18) -0.0030(15) 0.0019(18) -0.0041(19)
C17 0.0229(18) 0.0150(17) 0.0158(16) 0.0009(13) 0.0020(14) -0.0011(14)
C11 0.034(2) 0.023(2) 0.0144(17) 0.0016(14) 0.0025(15) -0.0088(17)
C10 0.027(2) 0.036(2) 0.024(2) 0.0066(18) 0.0037(17) -0.0107(18)
C8 0.025(2) 0.0200(18) 0.0158(17) 0.0010(14) 0.0051(14) -0.0033(15)
C22 0.0229(19) 0.0212(19) 0.0203(18) 0.0011(15) 0.0041(15) -0.0014(15)
B1 0.020(2) 0.018(2) 0.018(2) 0.0024(15) 0.0038(16) -0.0028(15)
C13 0.041(2) 0.0186(18) 0.0140(17) 0.0002(14) 0.0061(16) 0.0038(17)
C21 0.030(2) 0.026(2) 0.0223(19) 0.0021(16) 0.0061(16) -0.0093(17)
C15 0.046(3) 0.032(2) 0.025(2) -0.0044(18) 0.007(2) 0.015(2)
C19 0.029(2) 0.0175(19) 0.027(2) 0.0025(15) 0.0017(17) 0.0018(16)
C5 0.033(2) 0.037(2) 0.0155(18) -0.0017(17) 0.0034(16) -0.0014(19)
C18 0.0178(18) 0.0180(19) 0.034(2) 0.0019(16) 0.0042(16) -0.0004(14)
C9 0.026(2) 0.037(2) 0.031(2) 0.0143(19) 0.0016(18) 0.0050(19)
C14 0.034(2) 0.040(3) 0.029(2) -0.005(2) 0.0018(19) -0.016(2)
C4 0.027(2) 0.028(2) 0.041(3) -0.0003(19) 0.0178(19) 0.0032(17)
C23 0.103(11) 0.030(5) 0.045(6) -0.008(5) 0.043(7) 0.007(6)
Cl2 0.059(2) 0.0384(13) 0.0522(19) -0.0172(13) 0.0209(16) 0.0016(15)
Cl3 0.059(2) 0.0384(13) 0.0522(19) -0.0172(13) 0.0209(16) 0.0016(15)
Cl4 0.059(2) 0.0384(13) 0.0522(19) -0.0172(13) 0.0209(16) 0.0016(15)
Cl5 0.059(2) 0.0384(13) 0.0522(19) -0.0172(13) 0.0209(16) 0.0016(15)

loop_
_atom_type_symbol
_atom_type_description
_atom_type_scat_dispersion_real
_atom_type_scat_dispersion_imag
_atom_type_scat_source
C C 0.0033 0.0016 'International Tables Vol C Tables 4.2.6.8 and 6.1.1.4'
H H 0.0000 0.0000 'International Tables Vol C Tables 4.2.6.8 and 6.1.1.4'
B B 0.0013 0.0007 'International Tables Vol C Tables 4.2.6.8 and 6.1.1.4'
Cl Cl 0.1484 0.1585 'International Tables Vol C Tables 4.2.6.8 and 6.1.1.4'
N N 0.0061 0.0033 'International Tables Vol C Tables 4.2.6.8 and 6.1.1.4'
Ni Ni 0.3393 1.1124 'International Tables Vol C Tables 4.2.6.8 and 6.1.1.4'
O O 0.0106 0.0060 'International Tables Vol C Tables 4.2.6.8 and 6.1.1.4'

loop_
_geom_angle_atom_site_label_1
_geom_angle_atom_site_label_2
_geom_angle_atom_site_label_3
_geom_angle
_geom_angle_site_symmetry_1
_geom_angle_site_symmetry_3
N1 Ni1 O1 105.87(13) . .
N1 Ni1 N5 92.67(14) . .
O1 Ni1 N5 161.29(13) . .
N1 Ni1 N7 100.46(13) . .
O1 Ni1 N7 80.79(12) . .
N5 Ni1 N7 98.54(13) . .
N1 Ni1 N3 90.97(13) . .
O1 Ni1 N3 90.14(12) . .
N5 Ni1 N3 87.05(13) . .
N7 Ni1 N3 166.97(13) . .
C16 O1 Ni1 114.3(2) . .
C8 N3 N4 106.6(3) . .
C8 N3 Ni1 138.1(3) . .
N4 N3 Ni1 115.2(2) . .
C13 N5 N6 106.6(3) . .
C13 N5 Ni1 137.9(3) . .
N6 N5 Ni1 115.4(2) . .
C16 N7 C17 117.6(3) 5_556 .
C16 N7 Ni1 113.5(3) 5_556 .
C17 N7 Ni1 128.8(3) . .
C1 N2 N1 109.9(3) . .
C1 N2 B1 130.7(4) . .
N1 N2 B1 119.2(3) . .
C6 N4 N3 110.3(3) . .
C6 N4 B1 130.2(3) . .
N3 N4 B1 119.5(3) . .
C11 N6 N5 109.4(3) . .
C11 N6 B1 130.5(4) . .
N5 N6 B1 119.4(3) . .
O1 C16 N7 128.6(4) . 5_556
O1 C16 C16 117.9(4) . 5_556
N7 C16 C16 113.4(4) 5_556 5_556
C3 N1 N2 107.2(3) . .
C3 N1 Ni1 135.2(3) . .
N2 N1 Ni1 116.8(2) . .
N4 C6 C7 107.6(4) . .
N4 C6 C9 122.7(4) . .
C7 C6 C9 129.7(4) . .
N2 C1 C2 107.4(4) . .
N2 C1 C4 123.0(4) . .
C2 C1 C4 129.5(4) . .
C6 C7 C8 106.1(4) . .
C1 C2 C3 106.1(4) . .
C21 C20 C19 121.2(4) . .
C21 C20 Cl1 119.4(4) . .
C19 C20 Cl1 119.5(4) . .
N1 C3 C2 109.4(4) . .
N1 C3 C5 122.2(4) . .
C2 C3 C5 128.4(4) . .
C11 C12 C13 106.1(4) . .
C22 C17 C18 119.5(4) . .
C22 C17 N7 118.6(4) . .
C18 C17 N7 121.8(4) . .
N6 C11 C12 108.1(4) . .
N6 C11 C14 123.2(4) . .
C12 C11 C14 128.7(4) . .
N3 C8 C7 109.3(4) . .
N3 C8 C10 122.8(4) . .
C7 C8 C10 128.0(4) . .
C21 C22 C17 119.4(4) . .
N2 B1 N4 108.0(3) . .
N2 B1 N6 110.1(3) . .
N4 B1 N6 107.4(3) . .
N5 C13 C12 109.8(4) . .
N5 C13 C15 121.9(4) . .
C12 C13 C15 128.2(4) . .
C20 C21 C22 120.4(4) . .
C20 C19 C18 118.9(4) . .
C19 C18 C17 120.6(4) . .
Cl2 C23 Cl3 119.0(9) . .
Cl3 Cl2 C23 52.7(11) 7 .
Cl3 Cl2 C23 68.0(12) 7 7
C23 Cl2 C23 40.9(8) . 7
Cl2 Cl3 C23 94.5(14) 7 7
Cl2 Cl3 C23 82.5(12) 7 .
C23 Cl3 C23 45.7(8) 7 .
C23 Cl5 Cl4 46.4(5) 7 7

loop_
_geom_bond_atom_site_label_1
_geom_bond_atom_site_label_2
_geom_bond_distance
_geom_bond_site_symmetry_2
Ni1 N1 2.007(3) .
Ni1 O1 2.008(3) .
Ni1 N5 2.035(3) .
Ni1 N7 2.063(3) .
Ni1 N3 2.067(3) .
Cl1 C20 1.743(4) .
O1 C16 1.271(5) .
N3 C8 1.341(5) .
N3 N4 1.372(4) .
N5 C13 1.342(5) .
N5 N6 1.373(5) .
N7 C16 1.311(5) 5_556
N7 C17 1.424(5) .
N2 C1 1.349(5) .
N2 N1 1.365(5) .
N2 B1 1.540(6) .
N4 C6 1.346(5) .
N4 B1 1.548(5) .
N6 C11 1.356(5) .
N6 B1 1.552(6) .
C16 N7 1.311(5) 5_556
C16 C16 1.520(7) 5_556
N1 C3 1.336(5) .
C6 C7 1.377(6) .
C6 C9 1.495(6) .
C1 C2 1.384(6) .
C1 C4 1.496(6) .
C7 C8 1.404(6) .
C2 C3 1.395(6) .
C20 C21 1.370(7) .
C20 C19 1.380(6) .
C3 C5 1.492(6) .
C12 C11 1.371(7) .
C12 C13 1.392(7) .
C17 C22 1.392(6) .
C17 C18 1.394(6) .
C11 C14 1.496(6) .
C10 C8 1.490(6) .
C22 C21 1.388(6) .
C13 C15 1.491(7) .
C19 C18 1.390(6) .
C23 Cl2 1.69(2) .
C23 Cl3 1.735(16) .
Cl2 Cl3 0.922(15) 7
Cl2 C23 1.855(19) 7
Cl3 Cl2 0.922(15) 7
Cl3 C23 1.351(15) 7
Cl4 Cl5 2.469(9) 7
Cl5 C23 1.817(15) 7
Cl5 Cl4 2.469(9) 7
